data_7250332
loop_
_publ_author_name
'Mohan, Sharath'
'Valkonen, Arto'
'Rissanen, Kari'
'Ward, Jas S.'

_publ_section_title
;
 Hierarchical iodine(i) complexes of nicotinamide
;
_journal_issue 20
_journal_name_full CrystEngComm
_journal_page_first 3295
_journal_page_last 3301
_journal_paper_doi 10.1039/D5CE00339C
_journal_volume 27
_journal_year 2025
_chemical_formula_moiety 'C12 H12 I N4 O2, F6 P'
_chemical_formula_sum 'C12 H12 F6 I N4 O2 P'
_chemical_formula_weight 516.13
_space_group_crystal_system monoclinic
_space_group_IT_number 15
_space_group_name_Hall '-C 2yc'
_space_group_name_H-M_alt 'C 1 2/c 1'
_atom_sites_solution_hydrogens mixed
_atom_sites_solution_primary dual
_audit_creation_date 2023-05-12
_audit_creation_method
;
Olex2 1.2
(compiled 2018.05.29 svn.r3508 for OlexSys, GUI svn.r5506)
;
_audit_update_record
;
2025-03-21 deposited with the CCDC.	2025-04-24 downloaded from the CCDC.
;
_cell_angle_alpha 90
_cell_angle_beta 92.410(2)
_cell_angle_gamma 90
_cell_formula_units_Z 4
_cell_length_a 13.7177(2)
_cell_length_b 11.8709(2)
_cell_length_c 10.3823(2)
_cell_measurement_reflns_used 7020
_cell_measurement_temperature 120.02(10)
_cell_measurement_theta_max 76.0350
_cell_measurement_theta_min 4.9100
_cell_volume 1689.17(5)
_computing_cell_refinement 'CrysAlisPro 1.171.42.89a (Rigaku OD, 2023)'
_computing_data_collection 'CrysAlisPro 1.171.42.89a (Rigaku OD, 2023)'
_computing_data_reduction 'CrysAlisPro 1.171.42.89a (Rigaku OD, 2023)'
_computing_molecular_graphics 'Olex2 (Dolomanov et al., 2009)'
_computing_publication_material 'Olex2 (Dolomanov et al., 2009)'
_computing_structure_refinement 'ShelXL (Sheldrick, 2015)'
_computing_structure_solution 'ShelXT (Sheldrick, 2015)'
_diffrn_ambient_environment N~2~
_diffrn_ambient_temperature 120.02(10)
_diffrn_detector 'Hybrid Pixel Array Detector'
_diffrn_detector_area_resol_mean 10.0000
_diffrn_detector_type 'HyPix-Arc 100'
_diffrn_measured_fraction_theta_full 1.000
_diffrn_measured_fraction_theta_max 1.000
_diffrn_measurement_details
;
List of Runs (angles in degrees, time in seconds):

  # Type    Start    End  Width  t~exp~   \w     \q     \k     \f   Frames
#--------------------------------------------------------------------------
  1  \w     58.00  84.00   0.50    0.10    --   52.15-125.00  90.00   52
  2  \w     23.00  49.00   0.50    0.10    --   52.15-125.00  90.00   52
  3  \w     47.00  96.00   0.50    0.25    --  102.01 -99.00 -30.00   98
  4  \w     82.00 111.00   0.50    0.25    --  102.01-125.00 -60.00   58
  5  \w     32.00  75.00   0.50    0.25    --  102.01-125.00 -60.00   86
  6  \w     49.00  74.00   0.50    0.25    --  102.01 -99.00   0.00   50
  7  \w     80.00 106.00   0.50    0.25    --  102.01 -99.00   0.00   52
  8  \w     41.00 105.00   0.50    0.25    --  102.01 -99.00-180.00  128
  9  \w     38.00 104.00   0.50    0.25    --  102.01 -99.00  60.00  132
 10  \w     53.00 104.00   0.50    0.25    --  102.01 -99.00  90.00  102
 11  \w     79.00 105.00   0.50    0.25    --  102.01 -99.00 120.00   52
 12  \w     37.00  70.00   0.50    0.25    --  102.01 -99.00 120.00   66
 13  \w     25.00  52.00   0.50    0.25    --  102.01 -38.00 150.00   54
 14  \w     39.00  75.00   0.50    0.25    --  102.01 -57.00  90.00   72
 15  \w     48.00  73.00   0.50    0.25    --  102.01 -57.00 -30.00   50
 16  \w     25.00  50.00   0.50    0.25    --  102.01 -38.00 -60.00   50
 17  \w     27.00  52.00   0.50    0.25    --  102.01 -38.00 -30.00   50
 18  \w     72.00 127.00   0.50    0.25    --  102.01 -77.00-180.00  110
 19  \w     49.00  75.00   0.50    0.25    --  102.01 -57.00-180.00   52
 20  \w     91.00 123.00   0.50    0.25    --  102.01 125.00 -30.00   64
 21  \w     86.00 139.00   0.50    0.25    --  102.01  57.00 -60.00  106
 22  \w    127.00 156.00   0.50    0.25    --  102.01  38.00 -90.00   58
 23  \w     85.00 171.00   0.50    0.25    --  102.01  57.00-150.00  172
 24  \w     89.00 115.00   0.50    0.25    --  102.01  38.00 -90.00   52
 25  \w    100.00 155.00   0.50    0.25    --  102.01  38.00  90.00  110
 26  \w     99.00 165.00   0.50    0.25    --  102.01  38.00 150.00  132
 27  \w    -54.00 -15.00   0.50    0.25    --  -87.67  57.00-180.00   78
 28  \w    -76.00  16.00   0.50    0.10    --  -51.53  77.00-150.00  184
 29  \w   -108.00 -54.00   0.50    0.25    --  -87.67 125.00-150.00  108
 30  \w    -47.00 -13.00   0.50    0.25    --  -87.67  57.00  30.00   68
 31  \w   -115.00 -39.00   0.50    0.10    --  -51.53 -77.00  90.00  152
 32  \w   -152.00-110.00   0.50    0.25    --  -87.67 -99.00 150.00   84
 33  \w   -117.00 -92.00   0.50    0.10    --  -51.53-125.00  60.00   50
 34  \w   -154.00 -89.00   0.50    0.25    --  -87.67-125.00-150.00  130
;
_diffrn_measurement_device 'four-circle diffractometer'
_diffrn_measurement_device_type 'XtaLAB Synergy R, HyPix-Arc 100'
_diffrn_measurement_method '\w scans'
_diffrn_orient_matrix_type 'CrysAlisPro convention (1999,Acta A55,543-557)'
_diffrn_orient_matrix_UB_11 0.1021179000
_diffrn_orient_matrix_UB_12 0.0543269000
_diffrn_orient_matrix_UB_13 0.0052463000
_diffrn_orient_matrix_UB_21 0.0465080000
_diffrn_orient_matrix_UB_22 -0.1166222000
_diffrn_orient_matrix_UB_23 0.0246198000
_diffrn_orient_matrix_UB_31 0.0067356000
_diffrn_orient_matrix_UB_32 -0.0178016000
_diffrn_orient_matrix_UB_33 -0.1462314000
_diffrn_radiation_monochromator mirror
_diffrn_radiation_probe x-ray
_diffrn_radiation_type CuK\a
_diffrn_radiation_wavelength 1.54184
_diffrn_reflns_av_R_equivalents 0.0228
_diffrn_reflns_av_unetI/netI 0.0173
_diffrn_reflns_Laue_measured_fraction_full 1.000
_diffrn_reflns_Laue_measured_fraction_max 1.000
_diffrn_reflns_limit_h_max 16
_diffrn_reflns_limit_h_min -17
_diffrn_reflns_limit_k_max 14
_diffrn_reflns_limit_k_min -14
_diffrn_reflns_limit_l_max 10
_diffrn_reflns_limit_l_min -12
_diffrn_reflns_number 9346
_diffrn_reflns_point_group_measured_fraction_full 1.000
_diffrn_reflns_point_group_measured_fraction_max 1.000
_diffrn_reflns_theta_full 67.684
_diffrn_reflns_theta_max 74.408
_diffrn_reflns_theta_min 4.929
_diffrn_source 'Rotating-anode X-ray tube'
_diffrn_source_type 'PhotonJet R (Cu) X-ray Source'
_exptl_absorpt_coefficient_mu 16.565
_exptl_absorpt_correction_T_max 0.826
_exptl_absorpt_correction_T_min 0.497
_exptl_absorpt_correction_type gaussian
_exptl_absorpt_process_details
;
CrysAlisPro 1.171.42.89a (Rigaku Oxford Diffraction, 2023)
Numerical absorption correction based on gaussian integration over
a multifaceted crystal model
Empirical absorption correction using spherical harmonics,
implemented in SCALE3 ABSPACK scaling algorithm.
;
_exptl_crystal_colour colourless
_exptl_crystal_colour_primary colourless
_exptl_crystal_density_diffrn 2.030
_exptl_crystal_description plate
_exptl_crystal_F_000 1000
_exptl_crystal_recrystallization_method 'Re-crystallisation from solvent: methanol/water'
_exptl_crystal_size_max 0.077
_exptl_crystal_size_mid 0.04
_exptl_crystal_size_min 0.017
_refine_diff_density_max 0.474
_refine_diff_density_min -0.299
_refine_diff_density_rms 0.071
_refine_ls_extinction_method none
_refine_ls_goodness_of_fit_ref 1.112
_refine_ls_hydrogen_treatment mixed
_refine_ls_matrix_type full
_refine_ls_number_parameters 126
_refine_ls_number_reflns 1726
_refine_ls_number_restraints 0
_refine_ls_restrained_S_all 1.112
_refine_ls_R_factor_all 0.0174
_refine_ls_R_factor_gt 0.0170
_refine_ls_shift/su_max 0.000
_refine_ls_shift/su_mean 0.000
_refine_ls_structure_factor_coef Fsqd
_refine_ls_weighting_details 'w=1/[\s^2^(Fo^2^)+(0.0143P)^2^+3.5948P] where P=(Fo^2^+2Fc^2^)/3'
_refine_ls_weighting_scheme calc
_refine_ls_wR_factor_gt 0.0425
_refine_ls_wR_factor_ref 0.0426
_reflns_Friedel_coverage 0.000
_reflns_number_gt 1689
_reflns_number_total 1726
_reflns_threshold_expression 'I > 2\s(I)'
_cod_data_source_file d5ce00339c2.cif
_cod_data_source_block 3_H2O
_cod_depositor_comments 'Adding full bibliography for 7250325--7250334.cif.'
_cod_original_sg_symbol_H-M C2/c
_cod_database_code 7250332
_shelxl_version_number 2014/6
_shelx_space_group_comment
;
The symmetry employed for this shelxl refinement is uniquely defined
by the following loop, which should always be used as a source of
symmetry information in preference to the above space-group names.
They are only intended as comments.
;
_shelx_estimated_absorpt_t_max 0.766
_shelx_estimated_absorpt_t_min 0.362
_diffrn_oxdiff_digest_frames
;
01db9113de25cdbfec50c2fb867451a6d602914c041
;
_reflns_odcompleteness_completeness 100.00
_reflns_odcompleteness_iscentric 1
_reflns_odcompleteness_theta 74.33
_olex2_refinement_description
;
1. Fixed Uiso
 At 1.2 times of:
  All C(H) groups, All N(H,H) groups
2.a Aromatic/amide H refined with riding coordinates:
 C2(H2), C4(H4), C5(H5), C6(H6)
;
_olex2_submission_special_instructions 'No special instructions were received'
_oxdiff_exptl_absorpt_empirical_details
;
Empirical correction (ABSPACK) includes:
- Absorption correction using spherical harmonics
- Frame scaling
;
_oxdiff_exptl_absorpt_empirical_full_max 1.234
_oxdiff_exptl_absorpt_empirical_full_min 0.856

loop_
_space_group_symop_operation_xyz
'x, y, z'
'-x, y, -z+1/2'
'x+1/2, y+1/2, z'
'-x+1/2, y+1/2, -z+1/2'
'-x, -y, -z'
'x, -y, z-1/2'
'-x+1/2, -y+1/2, -z'
'x+1/2, -y+1/2, z-1/2'

loop_
_atom_site_label
_atom_site_type_symbol
_atom_site_fract_x
_atom_site_fract_y
_atom_site_fract_z
_atom_site_U_iso_or_equiv
_atom_site_adp_type
_atom_site_occupancy
_atom_site_site_symmetry_order
_atom_site_calc_flag
_atom_site_refinement_flags_posn
_atom_site_refinement_flags_adp
_atom_site_refinement_flags_occupancy
_atom_site_disorder_assembly
_atom_site_disorder_group
I1 I 0.5000 0.37053(2) 0.2500 0.02143(7) Uani 1 2 d S T P . .
N1 N 0.60179(13) 0.36956(15) 0.42665(17) 0.0214(4) Uani 1 1 d . . . . .
C2 C 0.69444(15) 0.40378(18) 0.4204(2) 0.0201(4) Uani 1 1 d . . . . .
H2 H 0.7177 0.4281 0.3401 0.024 Uiso 1 1 calc R . . . .
C3 C 0.75743(15) 0.40447(18) 0.52888(19) 0.0203(4) Uani 1 1 d . . . . .
C4 C 0.72245(16) 0.36561(19) 0.6442(2) 0.0238(4) Uani 1 1 d . . . . .
H4 H 0.7638 0.3646 0.7200 0.029 Uiso 1 1 calc R . . . .
C5 C 0.62693(17) 0.3283(2) 0.6483(2) 0.0289(5) Uani 1 1 d . . . . .
H5 H 0.6025 0.3006 0.7264 0.035 Uiso 1 1 calc R . . . .
C6 C 0.56775(16) 0.3318(2) 0.5379(2) 0.0261(5) Uani 1 1 d . . . . .
H6 H 0.5020 0.3072 0.5406 0.031 Uiso 1 1 calc R . . . .
C7 C 0.86031(15) 0.44276(18) 0.5125(2) 0.0204(4) Uani 1 1 d . . . . .
O8 O 0.89298(11) 0.44558(14) 0.40360(14) 0.0254(3) Uani 1 1 d . . . . .
N9 N 0.91243(15) 0.46905(18) 0.61937(19) 0.0263(4) Uani 1 1 d . . . . .
H9A H 0.970(2) 0.496(3) 0.610(3) 0.032 Uiso 1 1 d R . . . .
H9B H 0.887(2) 0.475(2) 0.686(3) 0.032 Uiso 1 1 d R . . . .
P101 P 0.7500 0.7500 0.5000 0.02125(16) Uani 1 2 d S T P . .
F102 F 0.76630(10) 0.67729(12) 0.62902(12) 0.0298(3) Uani 1 1 d . . . . .
F103 F 0.67561(10) 0.65614(12) 0.44291(13) 0.0316(3) Uani 1 1 d . . . . .
F104 F 0.83840(10) 0.68584(12) 0.43707(13) 0.0320(3) Uani 1 1 d . . . . .

loop_
_atom_site_aniso_label
_atom_site_aniso_U_11
_atom_site_aniso_U_22
_atom_site_aniso_U_33
_atom_site_aniso_U_23
_atom_site_aniso_U_13
_atom_site_aniso_U_12
I1 0.01569(10) 0.02860(11) 0.01968(10) 0.000 -0.00301(6) 0.000
N1 0.0179(8) 0.0269(9) 0.0190(8) -0.0006(7) -0.0031(7) 0.0009(7)
C2 0.0175(10) 0.0240(10) 0.0187(9) 0.0005(8) -0.0004(8) -0.0009(8)
C3 0.0194(10) 0.0217(10) 0.0196(10) -0.0008(8) -0.0009(8) 0.0012(8)
C4 0.0212(11) 0.0307(12) 0.0191(10) 0.0013(8) -0.0026(8) -0.0013(9)
C5 0.0244(11) 0.0421(13) 0.0205(10) 0.0032(9) 0.0023(9) -0.0042(10)
C6 0.0173(10) 0.0356(12) 0.0253(11) 0.0008(9) 0.0012(8) -0.0017(9)
C7 0.0171(10) 0.0226(10) 0.0214(10) -0.0002(8) -0.0018(8) 0.0001(8)
O8 0.0225(8) 0.0341(9) 0.0195(7) -0.0024(6) 0.0014(6) -0.0059(6)
N9 0.0171(9) 0.0425(12) 0.0191(9) -0.0014(8) -0.0004(7) -0.0057(8)
P101 0.0204(4) 0.0251(4) 0.0181(3) 0.0000(3) -0.0007(3) 0.0009(3)
F102 0.0333(7) 0.0344(7) 0.0214(6) 0.0047(5) -0.0013(5) 0.0017(6)
F103 0.0318(7) 0.0340(7) 0.0284(7) -0.0016(6) -0.0044(6) -0.0066(6)
F104 0.0288(7) 0.0366(8) 0.0312(7) 0.0004(6) 0.0070(6) 0.0077(6)

loop_
_atom_type_symbol
_atom_type_description
_atom_type_scat_dispersion_real
_atom_type_scat_dispersion_imag
_atom_type_scat_source
C C 0.0181 0.0091 'International Tables Vol C Tables 4.2.6.8 and 6.1.1.4'
H H 0.0000 0.0000 'International Tables Vol C Tables 4.2.6.8 and 6.1.1.4'
F F 0.0727 0.0534 'International Tables Vol C Tables 4.2.6.8 and 6.1.1.4'
I I -0.3257 6.8362 'International Tables Vol C Tables 4.2.6.8 and 6.1.1.4'
N N 0.0311 0.0180 'International Tables Vol C Tables 4.2.6.8 and 6.1.1.4'
O O 0.0492 0.0322 'International Tables Vol C Tables 4.2.6.8 and 6.1.1.4'
P P 0.2955 0.4335 'International Tables Vol C Tables 4.2.6.8 and 6.1.1.4'

loop_
_exptl_crystal_face_index_h
_exptl_crystal_face_index_k
_exptl_crystal_face_index_l
_exptl_crystal_face_perp_dist
-1 1 7 0.0127
2 -1 -7 0.0163
4 0 -6 0.0153
-8 -3 -1 0.0429
8 3 1 0.0339
3 -6 -4 0.0084
-3 6 4 0.0084
-7 -2 4 0.0279
3 -6 3 0.0139
-3 6 -3 0.0185
1 7 1 0.0240
2 3 -6 0.0174
5 -6 0 0.0113
4 -5 -4 0.0084

loop_
_geom_angle_atom_site_label_1
_geom_angle_atom_site_label_2
_geom_angle_atom_site_label_3
_geom_angle
_geom_angle_site_symmetry_1
_geom_angle_site_symmetry_3
_geom_angle_publ_flag
N1 I1 N1 179.42(9) . 2_655 ?
C2 N1 I1 121.00(14) . . ?
C2 N1 C6 120.60(18) . . ?
C6 N1 I1 118.39(14) . . ?
N1 C2 H2 119.3 . . ?
N1 C2 C3 121.42(19) . . ?
C3 C2 H2 119.3 . . ?
C2 C3 C7 117.74(18) . . ?
C4 C3 C2 118.14(19) . . ?
C4 C3 C7 124.07(19) . . ?
C3 C4 H4 120.2 . . ?
C5 C4 C3 119.6(2) . . ?
C5 C4 H4 120.2 . . ?
C4 C5 H5 120.3 . . ?
C6 C5 C4 119.4(2) . . ?
C6 C5 H5 120.3 . . ?
N1 C6 C5 120.8(2) . . ?
N1 C6 H6 119.6 . . ?
C5 C6 H6 119.6 . . ?
O8 C7 C3 119.50(18) . . ?
O8 C7 N9 123.7(2) . . ?
N9 C7 C3 116.82(19) . . ?
C7 N9 H9A 116.8(18) . . ?
C7 N9 H9B 121(2) . . ?
H9A N9 H9B 121(3) . . ?
F102 P101 F102 180.0 7_666 . ?
F102 P101 F103 90.06(7) . 7_666 ?
F102 P101 F103 89.94(7) 7_666 7_666 ?
F102 P101 F103 90.06(7) 7_666 . ?
F102 P101 F103 89.94(7) . . ?
F103 P101 F103 180.00(8) 7_666 . ?
F104 P101 F102 89.80(7) 7_666 . ?
F104 P101 F102 89.80(7) . 7_666 ?
F104 P101 F102 90.20(7) 7_666 7_666 ?
F104 P101 F102 90.20(7) . . ?
F104 P101 F103 90.01(7) 7_666 . ?
F104 P101 F103 89.99(7) 7_666 7_666 ?
F104 P101 F103 89.99(7) . . ?
F104 P101 F103 90.01(7) . 7_666 ?
F104 P101 F104 180.0 . 7_666 ?

loop_
_geom_bond_atom_site_label_1
_geom_bond_atom_site_label_2
_geom_bond_distance
_geom_bond_site_symmetry_2
_geom_bond_publ_flag
I1 N1 2.2580(17) . ?
I1 N1 2.2580(17) 2_655 ?
N1 C2 1.338(3) . ?
N1 C6 1.341(3) . ?
C2 H2 0.9500 . ?
C2 C3 1.390(3) . ?
C3 C4 1.388(3) . ?
C3 C7 1.499(3) . ?
C4 H4 0.9500 . ?
C4 C5 1.385(3) . ?
C5 H5 0.9500 . ?
C5 C6 1.376(3) . ?
C6 H6 0.9500 . ?
C7 O8 1.234(3) . ?
C7 N9 1.332(3) . ?
N9 H9A 0.86(3) . ?
N9 H9B 0.80(3) . ?
P101 F102 1.6012(13) 7_666 ?
P101 F102 1.6012(12) . ?
P101 F103 1.6073(13) . ?
P101 F103 1.6072(13) 7_666 ?
P101 F104 1.5951(13) 7_666 ?
P101 F104 1.5950(13) . ?

loop_
_exptl_oxdiff_crystal_face_indexfrac_h
_exptl_oxdiff_crystal_face_indexfrac_k
_exptl_oxdiff_crystal_face_indexfrac_l
_exptl_oxdiff_crystal_face_x
_exptl_oxdiff_crystal_face_y
_exptl_oxdiff_crystal_face_z
-0.9873 1.0447 6.6655 -0.0091 -0.0036 -1.0000
2.2753 -0.6159 -6.5647 0.1644 0.0160 0.9863
3.9414 -0.0069 -6.1676 0.3698 0.0323 0.9286
-8.0290 -2.8102 -1.3021 -0.9794 -0.0777 0.1864
8.2385 2.7380 0.6214 0.9933 0.0791 -0.0841
3.3470 -5.6168 -3.9530 0.0159 0.7134 0.7006
-3.3470 5.6168 3.9530 -0.0159 -0.7134 -0.7006
-7.3852 -1.5802 3.7351 -0.8204 -0.0672 -0.5678
2.9907 -5.9993 2.9982 -0.0048 0.9126 -0.3115
-2.9907 5.9993 -2.9982 0.0048 -0.9126 0.3115
1.0059 6.9957 0.9980 0.4880 -0.7445 -0.2637
2.0025 2.9953 -5.9957 0.3358 -0.4038 0.8369
4.9896 -6.0018 0.0006 0.1835 0.9320 0.1404
3.9924 -5.0022 -3.9962 0.1150 0.6707 0.7003
